data_7010666
loop_
_publ_author_name
'Harrison, William T. A.'
'Phillips, Mark L. F.'
'Nenoff, Tina M.'

_publ_section_title
;
 (CN3H6)2&#x00B7;Zn(HPO3)2: An open-framework zincophosphite built up
 from polyhedral 12-rings
;
_journal_issue 17
_journal_name_full 'Journal of the Chemical Society, Dalton Transactions'
_journal_page_first 2459
_journal_paper_doi 10.1039/b102007m
_journal_year 2001
_chemical_compound_source
;
hydrothermal reaction
;
_chemical_formula_moiety '(C N3 H6)2, Zn, (H P O3)2'
_chemical_formula_sum 'C2 H14 N6 O6 P2 Zn'
_chemical_formula_weight 345.50
_chemical_melting_point ?
_chemical_name_systematic
;
?
;
_space_group_IT_number 43
_symmetry_cell_setting orthorhombic
_symmetry_space_group_name_Hall 'F 2 -2d'
_symmetry_space_group_name_H-M 'F d d 2'
_atom_sites_solution_hydrogens geom
_atom_sites_solution_primary direct
_audit_creation_date 00-08-01
_audit_creation_method CRYSTALS_ver_07-07-97
_cell_angle_alpha 90.
_cell_angle_beta 90.
_cell_angle_gamma 90.
_cell_formula_units_Z 8
_cell_length_a 15.2109(6)
_cell_length_b 11.7281(5)
_cell_length_c 14.1821(6)
_cell_measurement_reflns_used 4902
_cell_measurement_temperature 298
_cell_measurement_theta_max 32.48
_cell_measurement_theta_min 2.62
_cell_volume 2530.02(18)
_diffrn_ambient_temperature 298
_diffrn_measurement_device_type 'Bruker SMART 1000'
_diffrn_measurement_method \w
_diffrn_radiation_type 'Mo K\a'
_diffrn_radiation_wavelength 0.71073
_diffrn_reflns_av_R_equivalents 0.02
_diffrn_reflns_limit_h_max 22
_diffrn_reflns_limit_h_min -22
_diffrn_reflns_limit_k_max 12
_diffrn_reflns_limit_k_min -17
_diffrn_reflns_limit_l_max 21
_diffrn_reflns_limit_l_min -20
_diffrn_reflns_number 6402
_diffrn_reflns_theta_max 32.50
_diffrn_reflns_theta_min 0.00
_diffrn_standards_decay_% 0.00
_diffrn_standards_interval_count 0
_diffrn_standards_interval_time 0
_diffrn_standards_number 0
_exptl_absorpt_coefficient_mu 2.22
_exptl_absorpt_correction_T_max 0.962
_exptl_absorpt_correction_T_min 0.809
_exptl_absorpt_correction_type multi-scan
_exptl_absorpt_process_details SADABS
_exptl_crystal_colour ' colourless '
_exptl_crystal_density_diffrn 1.81
_exptl_crystal_density_meas ?
_exptl_crystal_description ' octahedron '
_exptl_crystal_F_000 1411.45
_exptl_crystal_size_max 0.36
_exptl_crystal_size_mid 0.36
_exptl_crystal_size_min 0.34
_refine_diff_density_max 0.75
_refine_diff_density_min -0.52
_refine_ls_abs_structure_details 'Flack, 2131 Friedel-pairs'
_refine_ls_abs_structure_Flack 0.037(7)
_refine_ls_extinction_coef 4.8(36)
_refine_ls_extinction_method 'Larson 1970 Crystallographic Computing eq 22'
_refine_ls_goodness_of_fit_ref 1.03
_refine_ls_hydrogen_treatment mixed
_refine_ls_matrix_type full
_refine_ls_number_parameters 84
_refine_ls_number_reflns 2131
_refine_ls_R_factor_gt 0.0203
_refine_ls_shift/su_max 0.0002
_refine_ls_structure_factor_coef F
_refine_ls_weighting_details
;
Chebychev polynomial with   3 parameters (Carruthers & Watkin, 1979)
0.521 0.372 0.312
;
_refine_ls_weighting_scheme calc
_refine_ls_wR_factor_ref 0.0246
_reflns_limit_h_max 22
_reflns_limit_h_min 0
_reflns_limit_k_max 17
_reflns_limit_k_min 0
_reflns_limit_l_max 21
_reflns_limit_l_min -20
_reflns_number_gt 2131
_reflns_number_total 2223
_reflns_threshold_expression >1.00\s(I)
_cod_data_source_file b102007m.txt
_cod_data_source_block mp39-2
_cod_depositor_comments
;
The following automatic conversions were performed:
'_symmetry_cell_setting' value 'Orthorhombic ' changed to 'orthorhombic'
according to '/home/adriana/struct/CIF-dictionaries/cif_core.dic'
dictionary named 'cif_core.dic' version 2.4.1 from 2010-06-29.

Automatic conversion script
Id: cif_fix_enum 1555 2011-01-17 13:19:09Z saulius 

The following automatic conversions were performed:

'_chemical_melting_point' value 'not measured' was changed to '?' -
the value is undefined or not given.

Automatic conversion script
Id: cif_fix_values 1569 2011-02-09 13:29:24Z adriana 
;
_cod_original_cell_volume 2530.0
_cod_original_sg_symbol_H-M 'F d d 2 '
_cod_original_formula_sum ' C2 H14 N6 O6 P2 Zn '
_cod_database_code 7010666

loop_
_symmetry_equiv_pos_as_xyz
x,y,z
x,y+1/2,z+1/2
x+1/2,y,z+1/2
x+1/2,y+1/2,z
-x+1/4,y+1/4,z+1/4
-x+1/4,y+3/4,z+3/4
-x+3/4,y+1/4,z+3/4
-x+3/4,y+3/4,z+1/4
x+1/4,-y+1/4,z+1/4
x+1/4,-y+3/4,z+3/4
x+3/4,-y+1/4,z+3/4
x+3/4,-y+3/4,z+1/4
-x+1/2,-y,z+1/2
-x+1/2,-y+1/2,z
-x,-y,z
-x,-y+1/2,z+1/2

loop_
_atom_site_aniso_label
_atom_site_aniso_U_11
_atom_site_aniso_U_22
_atom_site_aniso_U_33
_atom_site_aniso_U_23
_atom_site_aniso_U_13
_atom_site_aniso_U_12
Zn1 0.01984(8) 0.02054(8) 0.01609(8) 0.0000 0.0000 0.00016(7)
P1 0.02135(12) 0.02131(12) 0.01852(13) 0.0014(1) 0.0020(1) 0.00163(9)
O1 0.0335(5) 0.0499(7) 0.0288(5) 0.0115(5) 0.0111(4) 0.0204(5)
O2 0.0317(4) 0.0224(4) 0.0244(4) -0.0011(3) 0.0108(4) 0.0037(4)
O3 0.0414(6) 0.0499(7) 0.0269(6) -0.0042(5) -0.0085(5) -0.0039(5)
C1 0.0405(7) 0.0384(7) 0.0292(7) 0.0124(6) 0.0071(6) 0.0074(6)
N1 0.0600(11) 0.057(1) 0.0440(9) 0.0206(8) 0.0248(8) 0.0211(8)
N2 0.057(1) 0.058(1) 0.0371(8) 0.0157(7) 0.0121(7) 0.0257(9)
N3 0.0439(8) 0.0664(12) 0.0560(11) 0.039(1) 0.0124(8) 0.0156(8)

loop_
_atom_site_label
_atom_site_fract_x
_atom_site_fract_y
_atom_site_fract_z
_atom_site_U_iso_or_equiv
_atom_site_occupancy
_atom_site_thermal_displace_type
Zn1 0.0000 0.0000 0.66938(3) 0.0188 1.0000 Uani
P1 0.168110(19) -0.12220(3) 0.59101(4) 0.0204 1.0000 Uani
O1 0.08797(8) -0.04633(12) 0.57837(9) 0.0374 1.0000 Uani
O2 0.22222(8) -0.11961(8) 0.49960(8) 0.0262 1.0000 Uani
O3 0.2218(1) -0.09656(13) 0.67659(9) 0.0394 1.0000 Uani
C1 0.13458(13) 0.13507(15) 0.36399(12) 0.0360 1.0000 Uani
N1 0.07277(14) 0.12854(17) 0.42840(14) 0.0536 1.0000 Uani
N2 0.20087(14) 0.06256(18) 0.36256(12) 0.0504 1.0000 Uani
N3 0.13132(13) 0.2154(2) 0.29818(15) 0.0554 1.0000 Uani
H1 0.1350(17) -0.226(2) 0.597(2) 0.0329 1.0000 Uiso
H11 0.07573 0.06803 0.47798 0.077(5) 1.0000 Uiso
H12 0.02318 0.18452 0.42839 0.077(5) 1.0000 Uiso
H21 0.20420 0.00044 0.41072 0.077(5) 1.0000 Uiso
H22 0.24760 0.06945 0.31329 0.077(5) 1.0000 Uiso
H31 0.17816 0.2194 0.24882 0.077(5) 1.0000 Uiso
H32 0.08265 0.2727 0.29861 0.077(5) 1.0000 Uiso

loop_
_atom_type_symbol
_atom_type_scat_dispersion_real
_atom_type_scat_dispersion_imag
_atom_type_scat_Cromer_Mann_a1
_atom_type_scat_Cromer_Mann_b1
_atom_type_scat_Cromer_Mann_a2
_atom_type_scat_Cromer_Mann_b2
_atom_type_scat_Cromer_Mann_a3
_atom_type_scat_Cromer_Mann_b3
_atom_type_scat_Cromer_Mann_a4
_atom_type_scat_Cromer_Mann_b4
_atom_type_scat_Cromer_Mann_c
_atom_type_scat_source
'Zn  ' 0.2220 1.4310 14.0743 3.2655 7.0318 0.2333 5.1652 10.3163 2.4100 58.7097 1.3041 International_Tables_Vol_IV_Table_2.2B
'P   ' 0.0900 0.0950 6.4345 1.9067 4.1791 27.1570 1.7800 0.5260 1.4908 68.1645 1.1149 International_Tables_Vol_IV_Table_2.2B
'O   ' 0.0080 0.0060 3.0485 13.2771 2.2868 5.7011 1.5463 0.3239 0.8670 32.9089 0.2508 International_Tables_Vol_IV_Table_2.2B
'N   ' 0.0040 0.0030 12.2126 0.0057 3.1322 9.8933 2.0125 28.9975 1.1663 0.5826 -11.5290 International_Tables_Vol_IV_Table_2.2B
'C   ' 0.0020 0.0020 2.3100 20.8439 1.0200 10.2075 1.5886 0.5687 0.8650 51.6512 0.2156 International_Tables_Vol_IV_Table_2.2B
'H   ' 0.0000 0.0000 0.4930 10.5109 0.3229 26.1257 0.1402 3.1424 0.0408 57.7997 0.0030 International_Tables_Vol_IV_Table_2.2B

loop_
_geom_angle_atom_site_label_1
_geom_angle_site_symmetry_1
_geom_angle_atom_site_label_2
_geom_angle_site_symmetry_2
_geom_angle_atom_site_label_3
_geom_angle_site_symmetry_3
_geom_angle
_geom_angle_publ_flag
O1 . Zn1 . O1 15_454 96.43(8) yes
O1 . Zn1 . O2 5_555 117.29(6) yes
O1 15_454 Zn1 . O2 5_555 108.55(5) yes
O1 . Zn1 . O2 12_445 108.55(5) yes
O1 15_454 Zn1 . O2 12_445 117.29(6) yes
O2 5_555 Zn1 . O2 12_445 108.71(6) yes
O1 . P1 . O2 . 108.58(6) yes
O1 . P1 . O3 . 114.61(8) yes
O2 . P1 . O3 . 112.89(7) yes
O1 . P1 . H1 . 104.0(11) no
O2 . P1 . H1 . 106.1(12) no
O3 . P1 . H1 . 110.0(12) no
Zn1 . O1 . P1 . 129.77(8) yes
Zn1 6_544 O2 . P1 . 126.33(6) yes
N1 . C1 . N2 . 121.36(16) yes
N1 . C1 . N3 . 120.25(17) yes
N2 . C1 . N3 . 118.39(17) yes
C1 . N1 . H11 . 119.9(1) no
C1 . N1 . H12 . 120.1(1) no
H11 . N1 . H12 . 120.000 no
C1 . N2 . H21 . 119.9(1) no
C1 . N2 . H22 . 120.1(1) no
H21 . N2 . H22 . 120.000 no
C1 . N3 . H31 . 119.94(12) no
C1 . N3 . H32 . 120.05(12) no
H31 . N3 . H32 . 120.000 no

loop_
_geom_bond_atom_site_label_1
_geom_bond_site_symmetry_1
_geom_bond_atom_site_label_2
_geom_bond_site_symmetry_2
_geom_bond_distance
_geom_bond_publ_flag
Zn1 . O1 . 1.9370(11) yes
Zn1 . O1 15_454 1.9370(11) yes
Zn1 . O2 5_555 1.952(1) yes
Zn1 . O2 12_445 1.952(1) yes
P1 . O1 . 1.5198(11) yes
P1 . O2 . 1.5358(11) yes
P1 . O3 . 1.4935(13) yes
P1 . H1 . 1.32(3) no
C1 . N1 . 1.313(2) yes
C1 . N2 . 1.319(2) yes
C1 . N3 . 1.327(2) yes
N1 . H11 . 1.000 no
N1 . H12 . 1.000 no
N2 . H21 . 1.000 no
N2 . H22 . 1.000 no
N3 . H31 . 1.000 no
N3 . H32 . 1.000 no
